data_7711848
loop_
_publ_author_name
'Heydari, Neda'
'Bikas, Rahman'
'Siczek, Milosz'
'Lis, Tadeusz'

_publ_section_title
;
 Green carbon-carbon homocoupling of terminal alkynes by a silica
 supported Cu(II)-hydrazone coordination compound.
;
_journal_issue 2
_journal_name_full 'Dalton transactions (Cambridge, England : 2003)'
_journal_page_first 421
_journal_page_last 433
_journal_paper_doi 10.1039/d2dt03054c
_journal_volume 52
_journal_year 2023
_chemical_formula_moiety 'C16 H18 Cu N4 O7, C H4 O'
_chemical_formula_sum 'C17 H22 Cu N4 O8'
_chemical_formula_weight 473.92
_space_group_crystal_system triclinic
_space_group_IT_number 2
_space_group_name_Hall '-P 1'
_space_group_name_H-M_alt 'P -1'
_atom_sites_solution_hydrogens mixed
_audit_creation_method SHELXL-2013
_audit_update_record
;
2022-09-19 deposited with the CCDC.	2022-11-28 downloaded from the CCDC.
;
_cell_angle_alpha 98.42(5)
_cell_angle_beta 105.98(5)
_cell_angle_gamma 107.55(5)
_cell_formula_units_Z 2
_cell_length_a 7.814(2)
_cell_length_b 11.098(3)
_cell_length_c 12.616(4)
_cell_measurement_reflns_used 4766
_cell_measurement_temperature 100(2)
_cell_measurement_theta_max 25
_cell_measurement_theta_min 2.8
_cell_volume 970.9(7)
_computing_cell_refinement 'CrysAlis RED; Oxford-Diffraction Poland, 2003'
_computing_data_collection 'CrysAlis CCD; Oxford-Diffraction Poland, 2003'
_computing_data_reduction 'CrysAlis RED; Oxford-Diffraction Poland, 2003'
_computing_structure_refinement 'SHELXL-2013 (Sheldrick, 2013)'
_computing_structure_solution 'SHELXS-97 (Sheldrick, 1990)'
_diffrn_ambient_temperature 100(2)
_diffrn_measured_fraction_theta_full 0.997
_diffrn_measured_fraction_theta_max 0.945
_diffrn_measurement_device_type
;
Kuma KM4 kappa-geometry diffractometer with a CCD detector
;
_diffrn_measurement_method w/
_diffrn_radiation_source 'normal-focus sealed tube'
_diffrn_radiation_type MoK\a
_diffrn_radiation_wavelength 0.71073
_diffrn_reflns_av_R_equivalents 0.0467
_diffrn_reflns_av_unetI/netI 0.0494
_diffrn_reflns_Laue_measured_fraction_full 0.997
_diffrn_reflns_Laue_measured_fraction_max 0.945
_diffrn_reflns_limit_h_max 8
_diffrn_reflns_limit_h_min -10
_diffrn_reflns_limit_k_max 14
_diffrn_reflns_limit_k_min -14
_diffrn_reflns_limit_l_max 16
_diffrn_reflns_limit_l_min -16
_diffrn_reflns_number 9665
_diffrn_reflns_point_group_measured_fraction_full 0.997
_diffrn_reflns_point_group_measured_fraction_max 0.945
_diffrn_reflns_theta_full 25.500
_diffrn_reflns_theta_max 27.997
_diffrn_reflns_theta_min 2.835
_exptl_absorpt_coefficient_mu 1.180
_exptl_absorpt_correction_T_max 0.897
_exptl_absorpt_correction_T_min 0.591
_exptl_absorpt_correction_type analytical
_exptl_absorpt_process_details
;
CrysAlisPro, Agilent Technologies,
Version 1.171.36.20 (release 27-06-2012 CrysAlis171 .NET)
(compiled Jul 11 2012,15:38:31)
Analytical numeric absorption correction using a multifaceted crystal
			model based on expressions derived by R.C. Clark & J.S. Reid.
(Clark, R. C. & Reid, J. S. (1995). Acta Cryst. A51, 887-897)
;
_exptl_crystal_colour blue
_exptl_crystal_density_diffrn 1.621
_exptl_crystal_description block
_exptl_crystal_F_000 490
_exptl_crystal_size_max 0.550
_exptl_crystal_size_mid 0.260
_exptl_crystal_size_min 0.100
_refine_diff_density_max 0.832
_refine_diff_density_min -1.191
_refine_diff_density_rms 0.129
_refine_ls_extinction_method none
_refine_ls_goodness_of_fit_ref 1.065
_refine_ls_hydrogen_treatment constr
_refine_ls_matrix_type full
_refine_ls_number_parameters 279
_refine_ls_number_reflns 4428
_refine_ls_number_restraints 0
_refine_ls_restrained_S_all 1.065
_refine_ls_R_factor_all 0.0628
_refine_ls_R_factor_gt 0.0560
_refine_ls_shift/su_max 0.001
_refine_ls_shift/su_mean 0.000
_refine_ls_structure_factor_coef Fsqd
_refine_ls_weighting_details
;
 w=1/[\s^2^(Fo^2^)+(0.1000P)^2^+0.6156P]
 where P=(Fo^2^+2Fc^2^)/3
;
_refine_ls_weighting_scheme calc
_refine_ls_wR_factor_gt 0.1481
_refine_ls_wR_factor_ref 0.1583
_reflns_Friedel_coverage 0.000
_reflns_number_gt 3888
_reflns_number_total 4428
_reflns_threshold_expression 'I > 2\s(I)'
_cod_data_source_file d2dt03054c2.cif
_cod_data_source_block pa102a
_cod_depositor_comments 'Adding full bibliography for 7711848--7711849.cif.'
_cod_original_cell_volume 970.9(6)
_cod_database_code 7711848
_shelx_space_group_comment
;
The symmetry employed for this shelxl refinement is uniquely defined
by the following loop, which should always be used as a source of
symmetry information in preference to the above space-group names.
They are only intended as comments.
;
_shelx_estimated_absorpt_t_min 0.563
_shelx_estimated_absorpt_t_max 0.891
_shelxl_version_number 2013-2

loop_
_space_group_symop_operation_xyz
'x, y, z'
'-x, -y, -z'

loop_
_atom_site_label
_atom_site_type_symbol
_atom_site_fract_x
_atom_site_fract_y
_atom_site_fract_z
_atom_site_U_iso_or_equiv
_atom_site_adp_type
_atom_site_occupancy
_atom_site_site_symmetry_order
_atom_site_calc_flag
_atom_site_refinement_flags_posn
_atom_site_refinement_flags_adp
_atom_site_refinement_flags_occupancy
_atom_site_disorder_assembly
_atom_site_disorder_group
Cu Cu 0.35309(5) 0.71185(3) 0.60657(3) 0.01905(15) Uani 1 1 d . . . . .
O2 O 0.4530(3) 0.60388(19) 0.68879(18) 0.0205(4) Uani 1 1 d . . . . .
C1 C 0.3222(4) 0.4073(3) 0.5349(2) 0.0172(5) Uani 1 1 d . . . . .
C2 C 0.4339(4) 0.4821(3) 0.6470(3) 0.0185(6) Uani 1 1 d . . . . .
C3 C 0.3171(4) 0.2783(3) 0.4987(3) 0.0202(6) Uani 1 1 d . . . . .
H3 H 0.2431 0.2290 0.4227 0.024 Uiso 1 1 calc R U . . .
C4 C 0.4180(5) 0.2244(3) 0.5721(3) 0.0226(6) Uani 1 1 d . . . . .
H4 H 0.4143 0.1384 0.5467 0.027 Uiso 1 1 calc R U . . .
C5 C 0.5262(4) 0.2958(3) 0.6843(3) 0.0206(6) Uani 1 1 d . . . . .
H5 H 0.5948 0.2580 0.7353 0.025 Uiso 1 1 calc R U . . .
C6 C 0.5334(4) 0.4215(3) 0.7210(3) 0.0197(6) Uani 1 1 d . . . . .
O6 O 0.6327(3) 0.4988(2) 0.82903(18) 0.0246(5) Uani 1 1 d . . . . .
C7 C 0.2100(4) 0.4546(3) 0.4529(2) 0.0185(5) Uani 1 1 d . . . . .
H7 H 0.1391 0.3990 0.3788 0.022 Uiso 1 1 calc R U . . .
N1 N 0.2008(4) 0.5699(2) 0.4752(2) 0.0187(5) Uani 1 1 d . . . . .
N2 N 0.0868(4) 0.6068(2) 0.3918(2) 0.0185(5) Uani 1 1 d . . . . .
H2 H 0.0072 0.5517 0.3269 0.066(16) Uiso 1 1 calc R . . . .
C8 C 0.1065(4) 0.7338(3) 0.4169(2) 0.0186(6) Uani 1 1 d . . . . .
O1 O 0.2225(3) 0.80623(19) 0.51330(17) 0.0198(4) Uani 1 1 d . . . . .
C11 C -0.0025(4) 0.7848(3) 0.3338(2) 0.0180(5) Uani 1 1 d . . . . .
C21 C -0.1202(4) 0.7101(3) 0.2238(3) 0.0207(6) Uani 1 1 d . . . . .
H21 H -0.1322 0.6216 0.2015 0.025 Uiso 1 1 calc R U . . .
C31 C -0.2191(4) 0.7630(3) 0.1472(2) 0.0205(6) Uani 1 1 d . . . . .
H31 H -0.2978 0.7105 0.0729 0.025 Uiso 1 1 calc R U . . .
C41 C -0.2047(4) 0.8943(3) 0.1779(2) 0.0183(6) Uani 1 1 d . . . . .
C51 C -0.0885(4) 0.9695(3) 0.2893(3) 0.0199(6) Uani 1 1 d . . . . .
H51 H -0.0787 1.0574 0.3123 0.024 Uiso 1 1 calc R U . . .
C61 C 0.0106(4) 0.9159(3) 0.3646(2) 0.0191(6) Uani 1 1 d . . . . .
H61 H 0.0894 0.9681 0.4390 0.023 Uiso 1 1 calc R U . . .
N3 N -0.3035(4) 0.9451(2) 0.1025(2) 0.0231(5) Uani 1 1 d . . . . .
H3A H -0.3628 0.8921 0.0308 0.048(13) Uiso 1 1 d R . . . .
H3B H -0.2985 1.0292 0.1153 0.050(13) Uiso 1 1 d R . . . .
C9 C 0.7348(5) 0.4448(3) 0.9096(3) 0.0287(7) Uani 1 1 d . . . . .
H9A H 0.6455 0.3656 0.9173 0.043 Uiso 1 1 calc R U . . .
H9B H 0.7977 0.5088 0.9836 0.043 Uiso 1 1 calc R U . . .
H9C H 0.8310 0.4230 0.8830 0.043 Uiso 1 1 calc R U . . .
O3 O 0.1799(3) 0.7414(2) 0.73000(18) 0.0236(5) Uani 1 1 d . . . . .
N4 N 0.2074(4) 0.7026(2) 0.8210(2) 0.0197(5) Uani 1 1 d . . . . .
O4 O 0.1211(3) 0.5861(2) 0.81756(19) 0.0263(5) Uani 1 1 d . . . . .
O5 O 0.3145(3) 0.7810(2) 0.9132(2) 0.0288(5) Uani 1 1 d . . . . .
O1M O 0.5694(3) 0.86483(19) 0.70890(18) 0.0218(4) Uani 1 1 d . . . . .
H1M H 0.6038 0.8393 0.7680 0.042(12) Uiso 1 1 d R . . . .
C1M C 0.5781(5) 0.9980(3) 0.7299(3) 0.0293(7) Uani 1 1 d . . . . .
H1M1 H 0.6651 1.0482 0.6958 0.044 Uiso 1 1 calc R U . . .
H1M2 H 0.6246 1.0363 0.8122 0.044 Uiso 1 1 calc R U . . .
H1M3 H 0.4505 1.0002 0.6960 0.044 Uiso 1 1 calc R U . . .
O2M O 0.7080(3) 0.7820(2) 0.88392(17) 0.0231(4) Uani 1 1 d . . . . .
H2M H 0.6484 0.7014 0.8702 0.072(18) Uiso 1 1 d R . . . .
C2M C 0.9074(5) 0.8063(3) 0.9089(3) 0.0293(7) Uani 1 1 d . . . . .
H2M1 H 0.9816 0.8923 0.9619 0.044 Uiso 1 1 calc R U . . .
H2M2 H 0.9374 0.8042 0.8383 0.044 Uiso 1 1 calc R U . . .
H2M3 H 0.9398 0.7390 0.9435 0.044 Uiso 1 1 calc R U . . .

loop_
_atom_site_aniso_label
_atom_site_aniso_U_11
_atom_site_aniso_U_22
_atom_site_aniso_U_33
_atom_site_aniso_U_23
_atom_site_aniso_U_13
_atom_site_aniso_U_12
Cu 0.0243(2) 0.0141(2) 0.0197(2) 0.00627(15) 0.00459(16) 0.00992(16)
O2 0.0259(11) 0.0161(9) 0.0204(10) 0.0050(8) 0.0056(9) 0.0106(8)
C1 0.0184(13) 0.0145(12) 0.0226(13) 0.0080(10) 0.0089(11) 0.0078(11)
C2 0.0193(14) 0.0157(12) 0.0248(14) 0.0092(11) 0.0104(12) 0.0076(11)
C3 0.0212(14) 0.0170(13) 0.0255(14) 0.0070(11) 0.0093(12) 0.0090(11)
C4 0.0295(16) 0.0147(12) 0.0294(15) 0.0094(12) 0.0142(13) 0.0102(12)
C5 0.0222(14) 0.0193(13) 0.0278(15) 0.0136(12) 0.0097(12) 0.0132(12)
C6 0.0202(14) 0.0181(13) 0.0226(14) 0.0097(11) 0.0060(11) 0.0083(11)
O6 0.0316(12) 0.0211(10) 0.0210(10) 0.0073(9) 0.0029(9) 0.0136(9)
C7 0.0196(14) 0.0160(12) 0.0217(13) 0.0074(11) 0.0070(11) 0.0077(11)
N1 0.0204(12) 0.0182(11) 0.0225(12) 0.0117(10) 0.0081(10) 0.0100(10)
N2 0.0220(13) 0.0166(11) 0.0210(12) 0.0100(10) 0.0064(10) 0.0110(10)
C8 0.0207(14) 0.0178(13) 0.0223(14) 0.0095(11) 0.0096(12) 0.0094(11)
O1 0.0248(11) 0.0160(9) 0.0190(10) 0.0035(8) 0.0058(8) 0.0097(8)
C11 0.0182(13) 0.0165(12) 0.0229(14) 0.0089(11) 0.0075(11) 0.0088(11)
C21 0.0267(15) 0.0172(13) 0.0216(14) 0.0080(11) 0.0086(12) 0.0109(12)
C31 0.0252(15) 0.0165(13) 0.0196(13) 0.0058(11) 0.0056(12) 0.0085(11)
C41 0.0197(14) 0.0165(12) 0.0232(14) 0.0101(11) 0.0085(11) 0.0091(11)
C51 0.0244(15) 0.0135(12) 0.0244(14) 0.0070(11) 0.0083(12) 0.0090(11)
C61 0.0213(14) 0.0175(13) 0.0216(13) 0.0060(11) 0.0087(12) 0.0093(11)
N3 0.0290(14) 0.0172(11) 0.0246(13) 0.0091(10) 0.0050(11) 0.0122(10)
C9 0.0344(18) 0.0272(16) 0.0249(15) 0.0113(13) 0.0044(14) 0.0146(14)
O3 0.0275(12) 0.0245(10) 0.0278(11) 0.0142(9) 0.0126(9) 0.0149(9)
N4 0.0220(12) 0.0171(11) 0.0236(12) 0.0068(10) 0.0073(10) 0.0117(10)
O4 0.0360(13) 0.0138(9) 0.0271(11) 0.0072(9) 0.0073(10) 0.0084(9)
O5 0.0290(12) 0.0208(11) 0.0275(11) 0.0006(9) 0.0008(10) 0.0073(10)
O1M 0.0269(11) 0.0170(10) 0.0232(10) 0.0077(8) 0.0059(9) 0.0113(9)
C1M 0.0341(18) 0.0147(13) 0.0379(18) 0.0066(13) 0.0079(15) 0.0112(13)
O2M 0.0255(11) 0.0215(10) 0.0231(10) 0.0066(8) 0.0064(9) 0.0107(9)
C2M 0.0278(17) 0.0292(16) 0.0347(17) 0.0098(14) 0.0120(14) 0.0131(14)

loop_
_atom_type_symbol
_atom_type_description
_atom_type_scat_dispersion_real
_atom_type_scat_dispersion_imag
_atom_type_scat_source
C C 0.0033 0.0016 'International Tables Vol C Tables 4.2.6.8 and 6.1.1.4'
H H 0.0000 0.0000 'International Tables Vol C Tables 4.2.6.8 and 6.1.1.4'
N N 0.0061 0.0033 'International Tables Vol C Tables 4.2.6.8 and 6.1.1.4'
O O 0.0106 0.0060 'International Tables Vol C Tables 4.2.6.8 and 6.1.1.4'
Cu Cu 0.3201 1.2651 'International Tables Vol C Tables 4.2.6.8 and 6.1.1.4'

loop_
_geom_angle_atom_site_label_1
_geom_angle_atom_site_label_2
_geom_angle_atom_site_label_3
_geom_angle
_geom_angle_site_symmetry_1
_geom_angle_site_symmetry_3
_geom_angle_publ_flag
O2 Cu N1 92.77(10) . . ?
O2 Cu O1M 89.32(10) . . ?
N1 Cu O1M 159.51(10) . . ?
O2 Cu O1 173.46(9) . . ?
N1 Cu O1 81.79(10) . . ?
O1M Cu O1 97.05(10) . . ?
O2 Cu O3 91.59(9) . . ?
N1 Cu O3 111.68(10) . . ?
O1M Cu O3 88.61(9) . . ?
O1 Cu O3 87.10(8) . . ?
C2 O2 Cu 126.3(2) . . ?
C2 C1 C3 120.0(3) . . ?
C2 C1 C7 123.1(3) . . ?
C3 C1 C7 116.9(3) . . ?
O2 C2 C1 125.2(3) . . ?
O2 C2 C6 117.5(3) . . ?
C1 C2 C6 117.3(3) . . ?
C4 C3 C1 120.8(3) . . ?
C4 C3 H3 119.6 . . ?
C1 C3 H3 119.6 . . ?
C3 C4 C5 120.1(3) . . ?
C3 C4 H4 120.0 . . ?
C5 C4 H4 120.0 . . ?
C6 C5 C4 120.0(3) . . ?
C6 C5 H5 120.0 . . ?
C4 C5 H5 120.0 . . ?
O6 C6 C5 124.6(3) . . ?
O6 C6 C2 113.6(2) . . ?
C5 C6 C2 121.7(3) . . ?
C6 O6 C9 117.3(2) . . ?
N1 C7 C1 123.1(3) . . ?
N1 C7 H7 118.5 . . ?
C1 C7 H7 118.5 . . ?
C7 N1 N2 119.2(3) . . ?
C7 N1 Cu 128.2(2) . . ?
N2 N1 Cu 112.03(18) . . ?
C8 N2 N1 115.0(2) . . ?
C8 N2 H2 122.5 . . ?
N1 N2 H2 122.5 . . ?
O1 C8 N2 118.4(3) . . ?
O1 C8 C11 121.7(3) . . ?
N2 C8 C11 119.9(3) . . ?
C8 O1 Cu 112.77(18) . . ?
C21 C11 C61 118.0(3) . . ?
C21 C11 C8 123.0(3) . . ?
C61 C11 C8 118.9(3) . . ?
C31 C21 C11 121.1(3) . . ?
C31 C21 H21 119.5 . . ?
C11 C21 H21 119.5 . . ?
C21 C31 C41 120.8(3) . . ?
C21 C31 H31 119.6 . . ?
C41 C31 H31 119.6 . . ?
N3 C41 C51 121.2(3) . . ?
N3 C41 C31 120.4(3) . . ?
C51 C41 C31 118.3(3) . . ?
C61 C51 C41 120.3(3) . . ?
C61 C51 H51 119.9 . . ?
C41 C51 H51 119.9 . . ?
C51 C61 C11 121.4(3) . . ?
C51 C61 H61 119.3 . . ?
C11 C61 H61 119.3 . . ?
C41 N3 H3A 114.3 . . ?
C41 N3 H3B 125.4 . . ?
H3A N3 H3B 119.5 . . ?
O6 C9 H9A 109.5 . . ?
O6 C9 H9B 109.5 . . ?
H9A C9 H9B 109.5 . . ?
O6 C9 H9C 109.5 . . ?
H9A C9 H9C 109.5 . . ?
H9B C9 H9C 109.5 . . ?
N4 O3 Cu 120.66(17) . . ?
O5 N4 O4 120.3(3) . . ?
O5 N4 O3 120.0(2) . . ?
O4 N4 O3 119.7(3) . . ?
C1M O1M Cu 126.7(2) . . ?
C1M O1M H1M 114.5 . . ?
Cu O1M H1M 102.9 . . ?
O1M C1M H1M1 109.5 . . ?
O1M C1M H1M2 109.5 . . ?
H1M1 C1M H1M2 109.5 . . ?
O1M C1M H1M3 109.5 . . ?
H1M1 C1M H1M3 109.5 . . ?
H1M2 C1M H1M3 109.5 . . ?
C2M O2M H2M 109.5 . . ?
O2M C2M H2M1 109.5 . . ?
O2M C2M H2M2 109.5 . . ?
H2M1 C2M H2M2 109.5 . . ?
O2M C2M H2M3 109.5 . . ?
H2M1 C2M H2M3 109.5 . . ?
H2M2 C2M H2M3 109.5 . . ?

loop_
_geom_bond_atom_site_label_1
_geom_bond_atom_site_label_2
_geom_bond_distance
_geom_bond_site_symmetry_2
_geom_bond_publ_flag
Cu O2 1.898(2) . ?
Cu N1 1.914(3) . ?
Cu O1M 1.958(3) . ?
Cu O1 1.966(2) . ?
Cu O3 2.375(2) . ?
O2 C2 1.324(3) . ?
C1 C2 1.411(4) . ?
C1 C3 1.422(4) . ?
C1 C7 1.432(4) . ?
C2 C6 1.424(4) . ?
C3 C4 1.372(4) . ?
C3 H3 0.9500 . ?
C4 C5 1.398(5) . ?
C4 H4 0.9500 . ?
C5 C6 1.383(4) . ?
C5 H5 0.9500 . ?
C6 O6 1.367(4) . ?
O6 C9 1.431(4) . ?
C7 N1 1.298(4) . ?
C7 H7 0.9500 . ?
N1 N2 1.378(4) . ?
N2 C8 1.350(4) . ?
N2 H2 0.8800 . ?
C8 O1 1.271(4) . ?
C8 C11 1.455(4) . ?
C11 C21 1.400(4) . ?
C11 C61 1.415(4) . ?
C21 C31 1.379(4) . ?
C21 H21 0.9500 . ?
C31 C41 1.414(4) . ?
C31 H31 0.9500 . ?
C41 N3 1.354(4) . ?
C41 C51 1.411(4) . ?
C51 C61 1.376(4) . ?
C51 H51 0.9500 . ?
C61 H61 0.9500 . ?
N3 H3A 0.9100 . ?
N3 H3B 0.9100 . ?
C9 H9A 0.9800 . ?
C9 H9B 0.9800 . ?
C9 H9C 0.9800 . ?
O3 N4 1.270(3) . ?
N4 O5 1.241(4) . ?
N4 O4 1.254(3) . ?
O1M C1M 1.440(3) . ?
O1M H1M 0.8400 . ?
C1M H1M1 0.9800 . ?
C1M H1M2 0.9800 . ?
C1M H1M3 0.9800 . ?
O2M C2M 1.433(4) . ?
O2M H2M 0.8400 . ?
C2M H2M1 0.9800 . ?
C2M H2M2 0.9800 . ?
C2M H2M3 0.9800 . ?

loop_
_geom_hbond_atom_site_label_D
_geom_hbond_atom_site_label_H
_geom_hbond_atom_site_label_A
_geom_hbond_distance_DH
_geom_hbond_distance_HA
_geom_hbond_distance_DA
_geom_hbond_angle_DHA
_geom_hbond_site_symmetry_A
C7 H7 O3 0.95 2.38 3.163(5) 139.2 2_566
N2 H2 O4 0.88 1.98 2.843(4) 166.5 2_566
N3 H3A O5 0.91 2.37 3.075(5) 134.4 1_454
N3 H3A O2M 0.91 2.35 3.109(4) 140.2 1_454
N3 H3B O5 0.91 2.22 3.100(3) 161.8 2_576
O1M H1M O2M 0.84 1.77 2.602(3) 170.1 .
O2M H2M O2 0.84 2.26 2.727(4) 115.5 .
O2M H2M O6 0.84 2.19 2.953(3) 151.1 .
